data_4331500
loop_
_publ_author_name
'Gonz\'alez-Alvarez, Marta'
'Alzuet, Gloria'
'Borr\'as, Joaqu\'in'
'del Castillo Agudo, Lucas'
'Garc\'ia-Granda, Santiago'
'Montejo-Bernardo, Jos\'e Manuel'

_publ_section_title
;
 Comparison of protective effects against reactive oxygen species of
 mononuclear and dinuclear Cu(II) complexes with N-substituted
 benzothiazolesulfonamides.
;
_journal_issue 25
_journal_name_full 'Inorganic chemistry'
_journal_page_first 9424
_journal_page_last 9433
_journal_paper_doi 10.1021/ic050110c
_journal_volume 44
_journal_year 2005
_chemical_compound_source synthesis
_chemical_formula_sum 'C26 H22 Cl2 Cu N6 O4 S4'
_chemical_formula_weight 745.18
_chemical_name_systematic
; 
 ? 
;
_space_group_IT_number 7
_symmetry_cell_setting monoclinic
_symmetry_space_group_name_Hall 'P -2ya'
_symmetry_space_group_name_H-M 'P 1 a 1'
_atom_sites_solution_hydrogens geom
_atom_sites_solution_primary direct
_atom_sites_solution_secondary difmap
_audit_creation_method SHELXL-97
_cell_angle_alpha 90.000(10)
_cell_angle_beta 111.616(10)
_cell_angle_gamma 90.000(10)
_cell_formula_units_Z 2
_cell_length_a 12.5330(10)
_cell_length_b 12.2030(10)
_cell_length_c 10.4660(10)
_cell_measurement_reflns_used 1628
_cell_measurement_temperature 200(2)
_cell_measurement_theta_max 70.00
_cell_measurement_theta_min 2.00
_cell_volume 1488.1(2)
_computing_cell_refinement 'HKL Scalepack (Otwinowski & Minor 1997)'
_computing_data_collection 'Collect (Nonius BV, 1997-2000)'
_computing_data_reduction
;
HKL Denzo and Scalepack (Otwinowski & Minor 1997)
;
_computing_molecular_graphics 'PLATON (Spek, 1982)'
_computing_publication_material 'SHELX-97 (Sheldrick, 1997)'
_computing_structure_refinement 'SHELXL-97 (Sheldrick, 1997)'
_computing_structure_solution
;
Patterson methods using DIRDIF (Beurskens et al., 1992)
;
_diffrn_ambient_temperature 200(2)
_diffrn_detector_area_resol_mean 9.43
_diffrn_measured_fraction_theta_full 0.593
_diffrn_measured_fraction_theta_max 0.593
_diffrn_measurement_device '95mm CCD camera on \K-goniostat'
_diffrn_measurement_device_type KappaCCD
_diffrn_measurement_method '\f and \w scans'
_diffrn_radiation_monochromator 'Horizontally mounted graphite crystal'
_diffrn_radiation_source 'fine-focus sealed tube'
_diffrn_radiation_type CuK\a
_diffrn_radiation_wavelength 1.54184
_diffrn_reflns_av_R_equivalents 0.054
_diffrn_reflns_av_sigmaI/netI 0.0392
_diffrn_reflns_limit_h_max 12
_diffrn_reflns_limit_h_min 0
_diffrn_reflns_limit_k_max 14
_diffrn_reflns_limit_k_min 0
_diffrn_reflns_limit_l_max 12
_diffrn_reflns_limit_l_min -12
_diffrn_reflns_number 10995
_diffrn_reflns_theta_full 88.83
_diffrn_reflns_theta_max 68.83
_diffrn_reflns_theta_min 3.62
_diffrn_standards_decay_% none
_diffrn_standards_number 0
_exptl_absorpt_coefficient_mu 5.703
_exptl_absorpt_correction_T_max 0.525
_exptl_absorpt_correction_T_min 0.359
_exptl_absorpt_correction_type empirical
_exptl_absorpt_process_details 'XABS2 (PARKIN et al., 1995)'
_exptl_crystal_colour Black
_exptl_crystal_density_diffrn 1.663
_exptl_crystal_density_method 'not measured'
_exptl_crystal_description Prismatic
_exptl_crystal_F_000 758
_exptl_crystal_size_max 0.22
_exptl_crystal_size_mid 0.16
_exptl_crystal_size_min 0.10
_refine_diff_density_max 1.028
_refine_diff_density_min -0.604
_refine_diff_density_rms 0.085
_refine_ls_abs_structure_details 'Flack H D (1983), Acta Cryst. A39, 876-881'
_refine_ls_abs_structure_Flack 0.09(3)
_refine_ls_extinction_method none
_refine_ls_goodness_of_fit_ref 1.175
_refine_ls_hydrogen_treatment mixed
_refine_ls_matrix_type full
_refine_ls_number_parameters 389
_refine_ls_number_reflns 2022
_refine_ls_number_restraints 2
_refine_ls_restrained_S_all 1.174
_refine_ls_R_factor_all 0.0486
_refine_ls_R_factor_gt 0.0456
_refine_ls_shift/su_max 0.000
_refine_ls_shift/su_mean 0.000
_refine_ls_structure_factor_coef Fsqd
_refine_ls_weighting_details 'w=1/[\s^2^(Fo^2^)+(0.0873P)^2^+0.3475P] where P=(Fo^2^+2Fc^2^)/3'
_refine_ls_weighting_scheme calc
_refine_ls_wR_factor_gt 0.1222
_refine_ls_wR_factor_ref 0.1237
_reflns_number_gt 1882
_reflns_number_total 2022
_reflns_threshold_expression >2sigma(I)
_cod_data_source_file ic050110csup2.cif
_cod_data_source_block borr17
_cod_depositor_comments
;
The following automatic conversions were performed:

'_symmetry_cell_setting' value 'Monoclinic' changed to 'monoclinic'
according to /home/saulius/struct/CIF-dictionaries/cif_core.dic
dictionary named 'cif_core.dic' version 2.4.2 from
2011-04-26.

'_exptl_absorpt_correction_type' value 'Empirical'
changed to 'empirical' according to
/home/saulius/struct/CIF-dictionaries/cif_core.dic dictionary named
'cif_core.dic' version 2.4.2 from 2011-04-26.

Automatic conversion script
Id: cif_fix_values 1891 2012-01-12 08:04:46Z andrius 

 Adding full bibliography for 4331499--4331501.cif.
;
_cod_original_sg_symbol_H-M Pa
_cod_database_code 4331500

loop_
_symmetry_equiv_pos_as_xyz
'x, y, z'
'x+1/2, -y, z'

loop_
_atom_site_label
_atom_site_type_symbol
_atom_site_fract_x
_atom_site_fract_y
_atom_site_fract_z
_atom_site_U_iso_or_equiv
_atom_site_adp_type
_atom_site_occupancy
_atom_site_calc_flag
_atom_site_refinement_flags
Cu1 Cu 0.49840(11) 0.22735(9) -0.00166(10) 0.0289(4) Uani 1 d .
S1A S 0.6833(2) 0.40132(18) -0.2171(2) 0.0317(6) Uani 1 d .
S1B S 0.3353(2) 0.10489(18) 0.1483(2) 0.0315(6) Uani 1 d .
S2A S 0.6428(2) 0.56760(19) -0.0257(2) 0.0365(6) Uani 1 d .
S2B S 0.3994(2) -0.14054(18) -0.0548(2) 0.0348(6) Uani 1 d .
O1A O 0.7724(6) 0.4956(5) -0.1823(6) 0.0390(17) Uani 1 d .
O1B O 0.3425(6) 0.2054(5) 0.0853(6) 0.0385(17) Uani 1 d .
O2A O 0.7371(7) 0.3080(6) -0.2560(6) 0.0465(19) Uani 1 d .
O2B O 0.2153(6) 0.0936(6) 0.1726(6) 0.0439(19) Uani 1 d .
N1 N 0.6800(7) 0.1905(7) 0.1242(7) 0.041(2) Uani 1 d .
H10 H 0.7172 0.2527 0.1568 0.061 Uiso 1 calc R
H11 H 0.7126 0.1568 0.0725 0.061 Uiso 1 calc R
H12 H 0.6831 0.1472 0.1939 0.061 Uiso 1 calc R
N2 N 0.3360(8) 0.2653(6) -0.1444(7) 0.040(2) Uani 1 d .
H20 H 0.3264 0.3377 -0.1485 0.059 Uiso 1 calc R
H21 H 0.2826 0.2343 -0.1190 0.059 Uiso 1 calc R
H22 H 0.3295 0.2401 -0.2268 0.059 Uiso 1 calc R
N1A N 0.6349(8) 0.3578(6) -0.1185(7) 0.036(2) Uani 1 d .
N1B N 0.3587(8) -0.0030(6) 0.0882(7) 0.040(2) Uani 1 d .
N2A N 0.5486(7) 0.3864(6) 0.0230(7) 0.0289(19) Uani 1 d .
N2B N 0.4653(7) 0.0665(6) -0.0406(7) 0.0305(19) Uani 1 d .
Cl1A Cl 0.4996(3) 0.7454(2) 0.3201(2) 0.0509(8) Uani 1 d .
Cl1B Cl 0.5986(3) -0.1518(2) -0.4049(2) 0.0571(8) Uani 1 d .
C1A C 0.5330(9) 0.4443(8) -0.3323(8) 0.035(2) Uani 1 d .
C2A C 0.4307(11) 0.3677(9) -0.3834(10) 0.052(3) Uani 1 d .
H2A H 0.4433 0.2941 -0.3594 0.062 Uiso 1 calc R
C3A C 0.3116(12) 0.4015(12) -0.4691(11) 0.065(4) Uani 1 d .
H3A H 0.2508 0.3521 -0.4962 0.078 Uiso 1 calc R
C4A C 0.2973(12) 0.5084(11) -0.5050(11) 0.065(4) Uani 1 d .
H4A H 0.2256 0.5348 -0.5605 0.078 Uiso 1 calc R
C5A C 0.3969(11) 0.5824(10) -0.4552(11) 0.057(3) Uani 1 d .
H5A H 0.3842 0.6555 -0.4815 0.068 Uiso 1 calc R
C6A C 0.5159(10) 0.5513(8) -0.3666(10) 0.043(3) Uani 1 d .
H6A H 0.5750 0.6024 -0.3367 0.052 Uiso 1 calc R
C7A C 0.6077(8) 0.4263(7) -0.0467(9) 0.032(2) Uani 1 d .
C8A C 0.5314(8) 0.4648(7) 0.0962(8) 0.031(2) Uani 1 d .
C9A C 0.4737(10) 0.4488(8) 0.1785(10) 0.043(3) Uani 1 d .
H9A H 0.4426 0.3810 0.1864 0.051 Uiso 1 calc R
C10A C 0.4635(10) 0.5338(8) 0.2470(9) 0.042(3) Uani 1 d .
H10A H 0.4241 0.5288 0.3067 0.051 Uiso 1 calc R
C11A C 0.5138(10) 0.6361(7) 0.2301(9) 0.041(3) Uani 1 d .
C12A C 0.5705(9) 0.6574(7) 0.1504(8) 0.033(2) Uani 1 d .
H12A H 0.6011 0.7254 0.1431 0.039 Uiso 1 calc R
C13A C 0.5783(9) 0.5707(8) 0.0831(8) 0.033(2) Uani 1 d .
C1B C 0.4762(8) 0.1143(8) 0.2825(8) 0.031(2) Uani 1 d .
C2B C 0.5833(9) 0.0411(9) 0.3096(9) 0.045(3) Uani 1 d .
H2B H 0.5743 -0.0194 0.2526 0.055 Uiso 1 calc R
C3B C 0.6961(11) 0.0571(12) 0.4145(11) 0.065(4) Uani 1 d .
H3B H 0.7589 0.0112 0.4301 0.078 Uiso 1 calc R
C4B C 0.6959(15) 0.1432(13) 0.4815(12) 0.076(5) Uani 1 d .
H4B H 0.7640 0.1645 0.5509 0.092 Uiso 1 calc R
C5B C 0.5889(14) 0.2141(11) 0.4539(10) 0.070(4) Uani 1 d .
H5B H 0.5983 0.2748 0.5107 0.084 Uiso 1 calc R
C6B C 0.4773(11) 0.1993(9) 0.3533(9) 0.045(3) Uani 1 d .
H6B H 0.4147 0.2447 0.3410 0.055 Uiso 1 calc R
C7B C 0.4099(9) -0.0089(7) 0.0058(8) 0.033(2) Uani 1 d .
C8B C 0.5025(8) 0.0211(8) -0.1282(8) 0.032(2) Uani 1 d .
C9B C 0.5621(9) 0.0796(7) -0.1946(9) 0.037(3) Uani 1 d .
H9B H 0.5777 0.1540 -0.1793 0.045 Uiso 1 calc R
C10B C 0.5936(9) 0.0249(8) -0.2776(9) 0.038(2) Uani 1 d .
H10B H 0.6359 0.0571 -0.3242 0.046 Uiso 1 calc R
C11B C 0.5624(9) -0.0861(8) -0.2965(8) 0.040(3) Uani 1 d .
C12B C 0.5037(9) -0.1464(8) -0.2345(8) 0.037(3) Uani 1 d .
H12B H 0.4870 -0.2204 -0.2521 0.044 Uiso 1 calc R
C13B C 0.4736(8) -0.0904(7) -0.1490(9) 0.028(2) Uani 1 d .

loop_
_atom_site_aniso_label
_atom_site_aniso_U_11
_atom_site_aniso_U_22
_atom_site_aniso_U_33
_atom_site_aniso_U_23
_atom_site_aniso_U_13
_atom_site_aniso_U_12
Cu1 0.0277(8) 0.0293(6) 0.0285(6) -0.0010(5) 0.0088(5) -0.0017(6)
S1A 0.0287(16) 0.0346(12) 0.0335(10) 0.0006(9) 0.0135(10) 0.0008(10)
S1B 0.0241(14) 0.0367(12) 0.0347(9) -0.0002(9) 0.0121(9) -0.0010(10)
S2A 0.0426(18) 0.0335(12) 0.0347(10) -0.0002(9) 0.0160(11) -0.0072(11)
S2B 0.0364(16) 0.0319(12) 0.0345(10) -0.0008(9) 0.0111(10) -0.0050(10)
O1A 0.044(5) 0.046(4) 0.028(3) 0.002(3) 0.015(3) -0.004(3)
O1B 0.052(5) 0.031(3) 0.033(3) -0.001(2) 0.017(3) 0.000(3)
O2A 0.066(6) 0.042(4) 0.036(3) 0.004(3) 0.024(3) 0.011(3)
O2B 0.034(5) 0.060(5) 0.037(3) 0.005(3) 0.012(3) -0.004(3)
N1 0.045(6) 0.033(4) 0.038(4) -0.001(3) 0.009(4) 0.000(4)
N2 0.051(6) 0.039(4) 0.026(3) 0.002(3) 0.010(4) -0.005(4)
N1A 0.057(6) 0.037(4) 0.019(3) -0.002(3) 0.018(3) -0.001(4)
N1B 0.058(6) 0.038(4) 0.020(3) -0.006(3) 0.008(4) -0.006(4)
N2A 0.030(5) 0.033(4) 0.024(3) -0.003(3) 0.011(3) -0.003(3)
N2B 0.029(5) 0.030(4) 0.032(3) -0.005(3) 0.010(3) -0.006(3)
Cl1A 0.066(2) 0.0450(14) 0.0366(11) -0.0072(10) 0.0126(11) 0.0086(13)
Cl1B 0.083(2) 0.0524(16) 0.0391(11) -0.0065(11) 0.0267(13) 0.0041(14)
C1A 0.037(7) 0.050(6) 0.023(3) 0.003(4) 0.015(4) -0.003(5)
C2A 0.059(9) 0.053(6) 0.042(5) 0.000(4) 0.017(5) -0.016(6)
C3A 0.050(9) 0.092(10) 0.046(6) 0.000(6) 0.011(6) -0.035(7)
C4A 0.055(9) 0.092(10) 0.041(6) 0.008(6) 0.010(6) 0.014(7)
C5A 0.058(9) 0.061(7) 0.048(5) 0.011(5) 0.014(6) 0.021(6)
C6A 0.041(7) 0.046(6) 0.047(5) -0.005(4) 0.020(5) -0.005(5)
C7A 0.023(6) 0.030(5) 0.041(4) 0.001(4) 0.011(4) -0.006(4)
C8A 0.031(6) 0.032(5) 0.029(4) 0.005(4) 0.009(4) -0.003(4)
C9A 0.051(8) 0.036(5) 0.040(5) 0.003(4) 0.016(5) -0.005(5)
C10A 0.047(7) 0.047(6) 0.030(4) -0.009(4) 0.011(4) 0.000(5)
C11A 0.047(7) 0.035(5) 0.029(4) -0.003(4) 0.000(4) 0.002(5)
C12A 0.043(7) 0.027(5) 0.028(4) -0.007(3) 0.013(4) -0.008(4)
C13A 0.024(6) 0.044(6) 0.028(4) -0.003(4) 0.008(4) 0.002(4)
C1B 0.025(6) 0.044(5) 0.030(4) -0.008(4) 0.019(4) -0.011(4)
C2B 0.039(8) 0.062(7) 0.033(4) -0.004(4) 0.011(5) 0.007(5)
C3B 0.049(9) 0.096(10) 0.038(5) 0.008(6) 0.001(5) 0.016(7)
C4B 0.084(12) 0.103(12) 0.033(5) -0.003(6) 0.012(6) -0.030(9)
C5B 0.112(14) 0.070(9) 0.030(5) -0.012(5) 0.030(7) -0.022(8)
C6B 0.058(8) 0.054(6) 0.031(4) -0.008(4) 0.024(5) -0.006(5)
C7B 0.034(6) 0.032(5) 0.030(4) -0.008(3) 0.007(4) 0.003(4)
C8B 0.029(6) 0.035(5) 0.028(4) -0.006(3) 0.005(4) -0.001(4)
C9B 0.041(7) 0.029(5) 0.042(5) -0.003(4) 0.015(5) -0.009(4)
C10B 0.041(7) 0.048(6) 0.029(4) -0.005(4) 0.018(4) 0.001(5)
C11B 0.045(8) 0.044(6) 0.028(4) -0.003(4) 0.009(4) 0.010(5)
C12B 0.050(7) 0.033(5) 0.022(3) -0.007(4) 0.008(4) 0.001(4)
C13B 0.006(5) 0.039(5) 0.039(4) 0.002(4) 0.008(4) -0.008(4)

loop_
_atom_type_symbol
_atom_type_description
_atom_type_scat_dispersion_real
_atom_type_scat_dispersion_imag
_atom_type_scat_source
C C 0.0181 0.0091 'International Tables Vol C Tables 4.2.6.8 and 6.1.1.4'
H H 0.0000 0.0000 'International Tables Vol C Tables 4.2.6.8 and 6.1.1.4'
Cl Cl 0.3639 0.7018 'International Tables Vol C Tables 4.2.6.8 and 6.1.1.4'
Cu Cu -1.9646 0.5888 'International Tables Vol C Tables 4.2.6.8 and 6.1.1.4'
N N 0.0311 0.0180 'International Tables Vol C Tables 4.2.6.8 and 6.1.1.4'
O O 0.0492 0.0322 'International Tables Vol C Tables 4.2.6.8 and 6.1.1.4'
S S 0.3331 0.5567 'International Tables Vol C Tables 4.2.6.8 and 6.1.1.4'

loop_
_geom_angle_atom_site_label_1
_geom_angle_atom_site_label_2
_geom_angle_atom_site_label_3
_geom_angle
_geom_angle_publ_flag
N2B Cu1 N2A 171.4(3) yes
N2B Cu1 N2 89.9(3) yes
N2A Cu1 N2 93.1(3) yes
N2B Cu1 N1 90.7(3) yes
N2A Cu1 N1 85.2(3) yes
N2 Cu1 N1 171.4(3) yes
O2A S1A N1A 105.5(4) yes
O2A S1A O1A 106.2(4) yes
N1A S1A O1A 123.3(4) yes
O2A S1A C1A 119.5(4) yes
N1A S1A C1A 88.6(5) yes
O1A S1A C1A 113.9(4) yes
O1B S1B N1B 120.0(4) yes
O1B S1B O2B 111.7(4) yes
N1B S1B O2B 108.7(5) yes
O1B S1B C1B 95.5(4) yes
N1B S1B C1B 95.4(4) yes
O2B S1B C1B 125.5(4) yes
C13A S2A C7A 86.8(5) yes
C13B S2B C7B 83.9(5) yes
Cu1 N1 H10 109.5 yes
Cu1 N1 H11 109.5 yes
H10 N1 H11 109.5 yes
Cu1 N1 H12 109.5 yes
H10 N1 H12 109.5 yes
H11 N1 H12 109.5 yes
Cu1 N2 H20 109.5 yes
Cu1 N2 H21 109.5 yes
H20 N2 H21 109.5 yes
Cu1 N2 H22 109.5 yes
H20 N2 H22 109.5 yes
H21 N2 H22 109.5 yes
C7A N1A S1A 116.9(7) yes
C7B N1B S1B 123.7(7) yes
C8A N2A C7A 107.9(8) yes
C8A N2A Cu1 132.3(7) yes
C7A N2A Cu1 119.8(6) yes
C8B N2B C7B 109.3(8) yes
C8B N2B Cu1 117.3(6) yes
C7B N2B Cu1 133.4(6) yes
C6A C1A C2A 118.2(10) yes
C6A C1A S1A 117.3(8) yes
C2A C1A S1A 124.5(7) yes
C3A C2A C1A 124.9(10) yes
C3A C2A H2A 117.6 yes
C1A C2A H2A 117.6 yes
C4A C3A C2A 115.8(11) yes
C4A C3A H3A 122.1 yes
C2A C3A H3A 122.1 yes
C3A C4A C5A 119.0(12) yes
C3A C4A H4A 120.5 yes
C5A C4A H4A 120.5 yes
C4A C5A C6A 126.2(10) yes
C4A C5A H5A 116.9 yes
C6A C5A H5A 116.9 yes
C1A C6A C5A 115.9(10) yes
C1A C6A H6A 122.1 yes
C5A C6A H6A 122.1 yes
N1A C7A N2A 114.9(8) yes
N1A C7A S2A 127.8(8) yes
N2A C7A S2A 117.3(7) yes
N2A C8A C9A 121.7(9) yes
N2A C8A C13A 116.3(9) yes
C9A C8A C13A 122.0(9) yes
C10A C9A C8A 115.5(10) yes
C10A C9A H9A 122.3 yes
C8A C9A H9A 122.3 yes
C9A C10A C11A 119.4(11) yes
C9A C10A H10A 120.3 yes
C11A C10A H10A 120.3 yes
C12A C11A C10A 128.1(9) yes
C12A C11A Cl1A 113.3(8) yes
C10A C11A Cl1A 118.6(9) yes
C13A C12A C11A 110.7(9) yes
C13A C12A H12A 124.7 yes
C11A C12A H12A 124.7 yes
C12A C13A C8A 124.3(10) yes
C12A C13A S2A 124.0(8) yes
C8A C13A S2A 111.8(7) yes
C6B C1B C2B 122.8(9) yes
C6B C1B S1B 107.5(8) yes
C2B C1B S1B 129.6(6) yes
C3B C2B C1B 126.8(10) yes
C3B C2B H2B 116.6 yes
C1B C2B H2B 116.6 yes
C4B C3B C2B 109.4(12) yes
C4B C3B H3B 125.3 yes
C2B C3B H3B 125.3 yes
C3B C4B C5B 123.0(12) yes
C3B C4B H4B 118.5 yes
C5B C4B H4B 118.5 yes
C6B C5B C4B 128.6(11) yes
C6B C5B H5B 115.7 yes
C4B C5B H5B 115.7 yes
C1B C6B C5B 109.3(11) yes
C1B C6B H6B 125.3 yes
C5B C6B H6B 125.3 yes
N1B C7B N2B 132.3(8) yes
N1B C7B S2B 108.6(7) yes
N2B C7B S2B 119.1(7) yes
N2B C8B C9B 122.3(8) yes
N2B C8B C13B 112.6(9) yes
C9B C8B C13B 125.1(9) yes
C10B C9B C8B 115.6(9) yes
C10B C9B H9B 122.2 yes
C8B C9B H9B 122.2 yes
C9B C10B C11B 117.6(10) yes
C9B C10B H10B 121.2 yes
C11B C10B H10B 121.2 yes
C12B C11B C10B 128.7(9) yes
C12B C11B Cl1B 114.6(8) yes
C10B C11B Cl1B 116.8(8) yes
C13B C12B C11B 113.1(9) yes
C13B C12B H12B 123.4 yes
C11B C12B H12B 123.4 yes
C12B C13B C8B 119.8(9) yes
C12B C13B S2B 125.1(8) yes
C8B C13B S2B 115.1(7) yes

loop_
_geom_bond_atom_site_label_1
_geom_bond_atom_site_label_2
_geom_bond_distance
_geom_bond_publ_flag
Cu1 N2B 2.017(7) yes
Cu1 N2A 2.027(7) yes
Cu1 N2 2.086(8) yes
Cu1 N1 2.215(8) yes
S1A O2A 1.456(7) yes
S1A N1A 1.476(8) yes
S1A O1A 1.550(7) yes
S1A C1A 1.899(10) yes
S1B O1B 1.411(6) yes
S1B N1B 1.534(8) yes
S1B O2B 1.621(8) yes
S1B C1B 1.810(9) yes
S2A C13A 1.622(10) yes
S2A C7A 1.774(9) yes
S2B C13B 1.699(10) yes
S2B C7B 1.714(9) yes
N1 H10 0.8900 yes
N1 H11 0.8900 yes
N1 H12 0.8900 yes
N2 H20 0.8900 yes
N2 H21 0.8900 yes
N2 H22 0.8900 yes
N1A C7A 1.251(12) yes
N1B C7B 1.253(14) yes
N2A C8A 1.293(12) yes
N2A C7A 1.310(12) yes
N2B C8B 1.296(12) yes
N2B C7B 1.346(13) yes
Cl1A C11A 1.680(10) yes
Cl1B C11B 1.585(10) yes
C1A C6A 1.350(14) yes
C1A C2A 1.516(14) yes
C2A C3A 1.488(18) yes
C2A H2A 0.9300 yes
C3A C4A 1.351(17) yes
C3A H3A 0.9300 yes
C4A C5A 1.472(19) yes
C4A H4A 0.9300 yes
C5A C6A 1.486(16) yes
C5A H5A 0.9300 yes
C6A H6A 0.9300 yes
C8A C9A 1.328(15) yes
C8A C13A 1.448(13) yes
C9A C10A 1.294(14) yes
C9A H9A 0.9300 yes
C10A C11A 1.439(15) yes
C10A H10A 0.9300 yes
C11A C12A 1.306(15) yes
C12A C13A 1.294(13) yes
C12A H12A 0.9300 yes
C1B C6B 1.273(14) yes
C1B C2B 1.549(14) yes
C2B C3B 1.449(15) yes
C2B H2B 0.9300 yes
C3B C4B 1.263(19) yes
C3B H3B 0.9300 yes
C4B C5B 1.53(2) yes
C4B H4B 0.9300 yes
C5B C6B 1.419(18) yes
C5B H5B 0.9300 yes
C6B H6B 0.9300 yes
C8B C9B 1.390(14) yes
C8B C13B 1.404(12) yes
C9B C10B 1.269(14) yes
C9B H9B 0.9300 yes
C10B C11B 1.403(14) yes
C10B H10B 0.9300 yes
C11B C12B 1.363(15) yes
C12B C13B 1.287(13) yes
C12B H12B 0.9300 yes

loop_
_geom_torsion_atom_site_label_1
_geom_torsion_atom_site_label_2
_geom_torsion_atom_site_label_3
_geom_torsion_atom_site_label_4
_geom_torsion
_geom_torsion_publ_flag
O2A S1A N1A C7A 163.9(8) yes
O1A S1A N1A C7A 42.1(10) yes
C1A S1A N1A C7A -75.8(8) yes
O1B S1B N1B C7B 17.5(11) yes
O2B S1B N1B C7B 147.7(8) yes
C1B S1B N1B C7B -82.0(9) yes
N2B Cu1 N2A C8A -168.5(16) yes
N2 Cu1 N2A C8A 81.6(8) yes
N1 Cu1 N2A C8A -106.8(8) yes
N2B Cu1 N2A C7A 14(2) yes
N2 Cu1 N2A C7A -96.3(7) yes
N1 Cu1 N2A C7A 75.3(7) yes
N2A Cu1 N2B C8B -14(2) yes
N2 Cu1 N2B C8B 96.5(7) yes
N1 Cu1 N2B C8B -75.0(7) yes
N2A Cu1 N2B C7B 166.6(16) yes
N2 Cu1 N2B C7B -83.3(8) yes
N1 Cu1 N2B C7B 105.3(8) yes
O2A S1A C1A C6A -130.3(8) yes
N1A S1A C1A C6A 122.7(8) yes
O1A S1A C1A C6A -3.4(9) yes
O2A S1A C1A C2A 52.1(10) yes
N1A S1A C1A C2A -54.9(9) yes
O1A S1A C1A C2A 179.0(8) yes
C6A C1A C2A C3A -0.2(16) yes
S1A C1A C2A C3A 177.4(9) yes
C1A C2A C3A C4A 1.8(17) yes
C2A C3A C4A C5A -1.7(18) yes
C3A C4A C5A C6A 0.2(19) yes
C2A C1A C6A C5A -1.4(14) yes
S1A C1A C6A C5A -179.1(7) yes
C4A C5A C6A C1A 1.5(17) yes
S1A N1A C7A N2A 169.5(7) yes
S1A N1A C7A S2A -12.2(12) yes
C8A N2A C7A N1A 177.2(8) yes
Cu1 N2A C7A N1A -4.4(11) yes
C8A N2A C7A S2A -1.2(10) yes
Cu1 N2A C7A S2A 177.1(4) yes
C13A S2A C7A N1A -176.8(9) yes
C13A S2A C7A N2A 1.4(7) yes
C7A N2A C8A C9A -179.8(9) yes
Cu1 N2A C8A C9A 2.1(14) yes
C7A N2A C8A C13A 0.4(11) yes
Cu1 N2A C8A C13A -177.7(6) yes
N2A C8A C9A C10A 179.4(9) yes
C13A C8A C9A C10A -0.8(15) yes
C8A C9A C10A C11A -0.1(15) yes
C9A C10A C11A C12A 0.7(16) yes
C9A C10A C11A Cl1A 180.0(8) yes
C10A C11A C12A C13A -0.3(15) yes
Cl1A C11A C12A C13A -179.6(7) yes
C11A C12A C13A C8A -0.7(14) yes
C11A C12A C13A S2A 179.8(7) yes
N2A C8A C13A C12A -178.9(9) yes
C9A C8A C13A C12A 1.3(15) yes
N2A C8A C13A S2A 0.7(10) yes
C9A C8A C13A S2A -179.1(8) yes
C7A S2A C13A C12A 178.5(9) yes
C7A S2A C13A C8A -1.1(7) yes
O1B S1B C1B C6B 61.4(8) yes
N1B S1B C1B C6B -177.7(8) yes
O2B S1B C1B C6B -60.2(9) yes
O1B S1B C1B C2B -115.1(9) yes
N1B S1B C1B C2B 5.8(9) yes
O2B S1B C1B C2B 123.3(9) yes
C6B C1B C2B C3B -0.1(17) yes
S1B C1B C2B C3B 176.0(9) yes
C1B C2B C3B C4B -1.4(18) yes
C2B C3B C4B C5B 1.8(18) yes
C3B C4B C5B C6B -1(2) yes
C2B C1B C6B C5B 0.9(14) yes
S1B C1B C6B C5B -175.9(8) yes
C4B C5B C6B C1B -0.4(17) yes
S1B N1B C7B N2B 7.3(16) yes
S1B N1B C7B S2B -171.3(5) yes
C8B N2B C7B N1B -178.6(10) yes
Cu1 N2B C7B N1B 1.2(16) yes
C8B N2B C7B S2B -0.1(10) yes
Cu1 N2B C7B S2B 179.7(4) yes
C13B S2B C7B N1B 178.5(7) yes
C13B S2B C7B N2B -0.3(7) yes
C7B N2B C8B C9B 179.2(9) yes
Cu1 N2B C8B C9B -0.6(12) yes
C7B N2B C8B C13B 0.6(10) yes
Cu1 N2B C8B C13B -179.2(6) yes
N2B C8B C9B C10B 179.9(9) yes
C13B C8B C9B C10B -1.6(15) yes
C8B C9B C10B C11B 2.0(14) yes
C9B C10B C11B C12B -1.8(16) yes
C9B C10B C11B Cl1B 177.7(8) yes
C10B C11B C12B C13B 0.7(15) yes
Cl1B C11B C12B C13B -178.8(7) yes
C11B C12B C13B C8B -0.1(13) yes
C11B C12B C13B S2B 180.0(7) yes
N2B C8B C13B C12B 179.2(9) yes
C9B C8B C13B C12B 0.6(15) yes
N2B C8B C13B S2B -0.9(11) yes
C9B C8B C13B S2B -179.5(7) yes
C7B S2B C13B C12B -179.5(9) yes
C7B S2B C13B C8B 0.6(7) yes
